data_4024379
loop_
_publ_author_name
'Kefeng Ma'
'Kwang-Ming Lee'
'Liliya Minkova'
'Richard G. Weiss'

_publ_section_title
;
Design Criteria for Ionic Liquid Crystalline Phases of Phosphonium Salts
with Three Equivalent Longn-Alkyl Chains
;
_journal_name_full 'Journal of Organic Chemistry'
_journal_page_first 2088
_journal_page_last 2098
_journal_paper_doi 10.1021/jo802605k
_journal_volume 74
_journal_year 2009
_chemical_formula_sum 'C44 H91 Br N O P'
_chemical_formula_weight 761.06
_chemical_name_systematic
; 
 amidomethyl-tri-tetradecylphosphonium bromide 
;
_space_group_IT_number 14
_symmetry_cell_setting monoclinic
_symmetry_space_group_name_Hall '-P 2ybc'
_symmetry_space_group_name_H-M 'P 1 21/c 1'
_atom_sites_solution_hydrogens geom
_atom_sites_solution_primary direct
_atom_sites_solution_secondary difmap
_audit_creation_method SHELXL-97
_cell_angle_alpha 90.00
_cell_angle_beta 96.566(3)
_cell_angle_gamma 90.00
_cell_formula_units_Z 4
_cell_length_a 21.568(3)
_cell_length_b 14.199(2)
_cell_length_c 15.455(2)
_cell_measurement_temperature 173(2)
_cell_volume 4701.9(13)
_computing_cell_refinement 'Bruker SMART'
_computing_data_collection 'Bruker SMART'
_computing_data_reduction 'Bruker SHELXTL'
_computing_molecular_graphics 'Bruker SHELXTL'
_computing_publication_material 'Bruker SHELXTL'
_computing_structure_refinement 'SHELXL-97 (Sheldrick, 1997)'
_computing_structure_solution 'SHELXS-97 (Sheldrick, 1990)'
_diffrn_ambient_temperature 173(2)
_diffrn_measured_fraction_theta_full 0.485
_diffrn_measured_fraction_theta_max 0.485
_diffrn_measurement_device_type 'CCD area detector'
_diffrn_measurement_method 'phi and omega scans'
_diffrn_radiation_monochromator graphite
_diffrn_radiation_source 'fine-focus sealed tube'
_diffrn_radiation_type MoK\a
_diffrn_radiation_wavelength 0.71073
_diffrn_reflns_av_R_equivalents 0.1623
_diffrn_reflns_av_sigmaI/netI 0.3229
_diffrn_reflns_limit_h_max 28
_diffrn_reflns_limit_h_min -28
_diffrn_reflns_limit_k_max 7
_diffrn_reflns_limit_k_min -7
_diffrn_reflns_limit_l_max 20
_diffrn_reflns_limit_l_min -20
_diffrn_reflns_number 26946
_diffrn_reflns_theta_full 28.33
_diffrn_reflns_theta_max 28.33
_diffrn_reflns_theta_min 0.95
_exptl_absorpt_coefficient_mu 0.938
_exptl_absorpt_correction_T_max 0.9543
_exptl_absorpt_correction_T_min 0.7008
_exptl_absorpt_correction_type empirical
_exptl_crystal_colour colorless
_exptl_crystal_density_diffrn 1.075
_exptl_crystal_density_method 'not measured'
_exptl_crystal_description plate
_exptl_crystal_F_000 1680
_exptl_crystal_size_max 0.14
_exptl_crystal_size_mid 0.50
_exptl_crystal_size_min 0.60
_refine_diff_density_max 0.193
_refine_diff_density_min -0.274
_refine_diff_density_rms 0.049
_refine_ls_extinction_method none
_refine_ls_goodness_of_fit_ref 0.730
_refine_ls_hydrogen_treatment mixed
_refine_ls_matrix_type full
_refine_ls_number_parameters 433
_refine_ls_number_reflns 5683
_refine_ls_number_restraints 0
_refine_ls_restrained_S_all 0.730
_refine_ls_R_factor_all 0.1867
_refine_ls_R_factor_gt 0.0368
_refine_ls_shift/su_max 3.155
_refine_ls_shift/su_mean 0.020
_refine_ls_structure_factor_coef Fsqd
_refine_ls_weighting_details 'calc w=1/[\s^2^(Fo^2^)+(0.0497P)^2^+0.0000P] where P=(Fo^2^+2Fc^2^)/3'
_refine_ls_weighting_scheme calc
_refine_ls_wR_factor_gt 0.0760
_refine_ls_wR_factor_ref 0.1158
_reflns_number_gt 1867
_reflns_number_total 5683
_reflns_threshold_expression >2sigma(I)
_cod_data_source_file jo802605k_si_003.cif
_cod_data_source_block 002
_cod_depositor_comments
;
The following automatic conversions were performed:
'_symmetry_cell_setting' value 'Monoclinic' changed to 'monoclinic'
according to '/home/saulius/struct/CIF-dictionaries/cif_core.dic'
dictionary named 'cif_core.dic' version 2.4.1 from 2010-06-29.

Automatic conversion script
Id: cif_fix_enum 1527 2010-12-29 10:47:43Z saulius 
;
_cod_original_sg_symbol_H-M P2(1)/c
_cod_database_code 4024379

loop_
_symmetry_equiv_pos_as_xyz
'x, y, z'
'-x, y+1/2, -z+1/2'
'-x, -y, -z'
'x, -y-1/2, z-1/2'

loop_
_atom_site_label
_atom_site_type_symbol
_atom_site_fract_x
_atom_site_fract_y
_atom_site_fract_z
_atom_site_U_iso_or_equiv
_atom_site_adp_type
_atom_site_occupancy
_atom_site_symmetry_multiplicity
_atom_site_calc_flag
_atom_site_refinement_flags
_atom_site_disorder_assembly
_atom_site_disorder_group
Br1 Br 0.49232(3) 0.21533(5) 0.49025(4) 0.0430(4) Uani 1 1 d . . .
P1 P 1.45469(7) 0.34919(12) 0.70867(9) 0.0212(6) Uani 1 1 d . . .
N1 N 1.4966(2) 0.5049(3) 0.8934(3) 0.0506(19) Uani 1 1 d . . .
H1A H 1.5179 0.5559 0.9101 0.061 Uiso 1 1 calc R . .
H1B H 1.5011 0.4534 0.9252 0.061 Uiso 1 1 calc R . .
O1 O 1.4497(3) 0.5724(5) 0.7746(3) 0.075(3) Uani 1 1 d . . .
C1 C 1.4261(3) 0.4107(5) 0.7987(3) 0.027(3) Uani 1 1 d . . .
H1C H 1.3806 0.4205 0.7850 0.033 Uiso 1 1 calc R . .
H1D H 1.4328 0.3704 0.8512 0.033 Uiso 1 1 calc R . .
C2 C 1.4572(3) 0.5056(8) 0.8191(5) 0.038(4) Uani 1 1 d . . .
C101 C 1.5271(2) 0.2942(4) 0.7434(3) 0.027(2) Uani 1 1 d . . .
H10A H 1.5229 0.2625 0.7995 0.033 Uiso 1 1 calc R . .
H10B H 1.5335 0.2442 0.7007 0.033 Uiso 1 1 calc R . .
C102 C 1.5865(2) 0.3532(4) 0.7559(3) 0.030(2) Uani 1 1 d . . .
H10C H 1.5824 0.4024 0.8002 0.036 Uiso 1 1 calc R . .
H10D H 1.5928 0.3847 0.7005 0.036 Uiso 1 1 calc R . .
C103 C 1.6427(2) 0.2913(4) 0.7850(3) 0.033(2) Uani 1 1 d . . .
H10E H 1.6366 0.2617 0.8415 0.039 Uiso 1 1 calc R . .
H10F H 1.6449 0.2402 0.7420 0.039 Uiso 1 1 calc R . .
C104 C 1.7046(2) 0.3440(4) 0.7953(3) 0.033(2) Uani 1 1 d . . .
H10G H 1.7027 0.3948 0.8388 0.040 Uiso 1 1 calc R . .
H10H H 1.7109 0.3738 0.7390 0.040 Uiso 1 1 calc R . .
C105 C 1.7601(2) 0.2805(4) 0.8239(3) 0.031(2) Uani 1 1 d . . .
H10I H 1.7544 0.2526 0.8811 0.037 Uiso 1 1 calc R . .
H10J H 1.7608 0.2283 0.7816 0.037 Uiso 1 1 calc R . .
C106 C 1.8222(2) 0.3308(4) 0.8311(3) 0.030(2) Uani 1 1 d . . .
H10K H 1.8278 0.3583 0.7736 0.036 Uiso 1 1 calc R . .
H10L H 1.8211 0.3835 0.8729 0.036 Uiso 1 1 calc R . .
C107 C 1.8782(2) 0.2697(4) 0.8601(3) 0.031(2) Uani 1 1 d . . .
H10M H 1.8731 0.2434 0.9182 0.038 Uiso 1 1 calc R . .
H10N H 1.8787 0.2162 0.8192 0.038 Uiso 1 1 calc R . .
C108 C 1.9400(2) 0.3192(4) 0.8653(3) 0.032(2) Uani 1 1 d . . .
H10O H 1.9394 0.3729 0.9061 0.038 Uiso 1 1 calc R . .
H10P H 1.9452 0.3453 0.8071 0.038 Uiso 1 1 calc R . .
C109 C 1.9961(2) 0.2579(4) 0.8947(3) 0.028(2) Uani 1 1 d . . .
H10Q H 1.9914 0.2331 0.9535 0.034 Uiso 1 1 calc R . .
H10R H 1.9961 0.2034 0.8547 0.034 Uiso 1 1 calc R . .
C110 C 2.0578(2) 0.3072(4) 0.8978(3) 0.028(2) Uani 1 1 d . . .
H11A H 2.0573 0.3623 0.9369 0.034 Uiso 1 1 calc R . .
H11B H 2.0625 0.3312 0.8388 0.034 Uiso 1 1 calc R . .
C111 C 2.1139(2) 0.2478(4) 0.9282(3) 0.032(2) Uani 1 1 d . . .
H11C H 2.1137 0.1918 0.8901 0.038 Uiso 1 1 calc R . .
H11D H 2.1097 0.2253 0.9879 0.038 Uiso 1 1 calc R . .
C112 C 2.1761(2) 0.2964(4) 0.9291(3) 0.029(2) Uani 1 1 d . . .
H11E H 2.1769 0.3512 0.9688 0.035 Uiso 1 1 calc R . .
H11F H 2.1798 0.3208 0.8699 0.035 Uiso 1 1 calc R . .
C113 C 2.2321(2) 0.2355(4) 0.9568(3) 0.038(2) Uani 1 1 d . . .
H11G H 2.2312 0.1804 0.9175 0.046 Uiso 1 1 calc R . .
H11H H 2.2289 0.2118 1.0164 0.046 Uiso 1 1 calc R . .
C114 C 2.2943(2) 0.2852(4) 0.9563(3) 0.044(2) Uani 1 1 d . . .
H11I H 2.3282 0.2413 0.9752 0.066 Uiso 1 1 calc R . .
H11J H 2.2962 0.3391 0.9960 0.066 Uiso 1 1 calc R . .
H11K H 2.2987 0.3072 0.8972 0.066 Uiso 1 1 calc R . .
C201 C 1.4594(2) 0.4281(4) 0.6194(3) 0.0187(19) Uani 1 1 d . . .
H20A H 1.4900 0.4782 0.6378 0.022 Uiso 1 1 calc R . .
H20B H 1.4751 0.3930 0.5710 0.022 Uiso 1 1 calc R . .
C202 C 1.3975(2) 0.4736(4) 0.5862(3) 0.023(2) Uani 1 1 d . . .
H20C H 1.3817 0.5088 0.6344 0.028 Uiso 1 1 calc R . .
H20D H 1.3668 0.4235 0.5678 0.028 Uiso 1 1 calc R . .
C203 C 1.4018(2) 0.5410(4) 0.5094(3) 0.0251(19) Uani 1 1 d . . .
H20E H 1.4115 0.5043 0.4581 0.030 Uiso 1 1 calc R . .
H20F H 1.4365 0.5858 0.5247 0.030 Uiso 1 1 calc R . .
C204 C 1.3414(2) 0.5964(4) 0.4853(3) 0.035(2) Uani 1 1 d . . .
H20G H 1.3325 0.6335 0.5367 0.041 Uiso 1 1 calc R . .
H20H H 1.3482 0.6415 0.4385 0.041 Uiso 1 1 calc R . .
C205 C 1.2840(2) 0.5369(4) 0.4549(3) 0.031(2) Uani 1 1 d . . .
H20I H 1.2915 0.5036 0.4008 0.038 Uiso 1 1 calc R . .
H20J H 1.2789 0.4886 0.4997 0.038 Uiso 1 1 calc R . .
C206 C 1.2238(2) 0.5925(4) 0.4377(3) 0.029(2) Uani 1 1 d . . .
H20K H 1.2274 0.6370 0.3893 0.035 Uiso 1 1 calc R . .
H20L H 1.2179 0.6300 0.4902 0.035 Uiso 1 1 calc R . .
C207 C 1.1665(2) 0.5311(4) 0.4149(3) 0.032(2) Uani 1 1 d . . .
H20M H 1.1645 0.4841 0.4618 0.038 Uiso 1 1 calc R . .
H20N H 1.1715 0.4962 0.3607 0.038 Uiso 1 1 calc R . .
C208 C 1.1052(3) 0.5844(4) 0.4023(3) 0.032(2) Uani 1 1 d . . .
H20O H 1.1010 0.6218 0.4554 0.038 Uiso 1 1 calc R . .
H20P H 1.1063 0.6291 0.3533 0.038 Uiso 1 1 calc R . .
C209 C 1.0488(3) 0.5227(4) 0.3840(3) 0.035(2) Uani 1 1 d . . .
H20Q H 1.0478 0.4783 0.4333 0.042 Uiso 1 1 calc R . .
H20R H 1.0534 0.4849 0.3313 0.042 Uiso 1 1 calc R . .
C210 C 0.9875(2) 0.5733(4) 0.3706(3) 0.033(2) Uani 1 1 d . . .
H21A H 0.9883 0.6172 0.3210 0.040 Uiso 1 1 calc R . .
H21B H 0.9830 0.6114 0.4231 0.040 Uiso 1 1 calc R . .
C211 C 0.9314(2) 0.5104(5) 0.3531(3) 0.036(2) Uani 1 1 d . . .
H21C H 0.9303 0.4674 0.4034 0.043 Uiso 1 1 calc R . .
H21D H 0.9367 0.4711 0.3015 0.043 Uiso 1 1 calc R . .
C212 C 0.8695(3) 0.5601(4) 0.3373(3) 0.030(2) Uani 1 1 d . . .
H21E H 0.8637 0.5988 0.3891 0.036 Uiso 1 1 calc R . .
H21F H 0.8703 0.6032 0.2872 0.036 Uiso 1 1 calc R . .
C213 C 0.8145(2) 0.4950(5) 0.3194(3) 0.043(3) Uani 1 1 d . . .
H21G H 0.8127 0.4536 0.3706 0.052 Uiso 1 1 calc R . .
H21H H 0.8210 0.4545 0.2691 0.052 Uiso 1 1 calc R . .
C214 C 0.7525(3) 0.5452(4) 0.3002(3) 0.045(2) Uani 1 1 d . . .
H21I H 0.7191 0.4986 0.2887 0.068 Uiso 1 1 calc R . .
H21J H 0.7535 0.5856 0.2490 0.068 Uiso 1 1 calc R . .
H21K H 0.7448 0.5838 0.3504 0.068 Uiso 1 1 calc R . .
C301 C 1.3983(2) 0.2604(4) 0.6757(3) 0.024(2) Uani 1 1 d . . .
H30A H 1.3570 0.2909 0.6628 0.029 Uiso 1 1 calc R . .
H30B H 1.4090 0.2317 0.6210 0.029 Uiso 1 1 calc R . .
C302 C 1.3927(2) 0.1814(5) 0.7425(3) 0.029(2) Uani 1 1 d . . .
H30C H 1.4318 0.1443 0.7493 0.035 Uiso 1 1 calc R . .
H30D H 1.3874 0.2099 0.7996 0.035 Uiso 1 1 calc R . .
C303 C 1.3379(2) 0.1155(4) 0.7157(3) 0.036(2) Uani 1 1 d . . .
H30E H 1.3423 0.0895 0.6573 0.044 Uiso 1 1 calc R . .
H30F H 1.3396 0.0621 0.7572 0.044 Uiso 1 1 calc R . .
C304 C 1.2750(3) 0.1632(4) 0.7135(3) 0.035(2) Uani 1 1 d . . .
H30G H 1.2741 0.2174 0.6731 0.042 Uiso 1 1 calc R . .
H30H H 1.2709 0.1885 0.7723 0.042 Uiso 1 1 calc R . .
C305 C 1.2185(3) 0.1014(5) 0.6859(3) 0.038(2) Uani 1 1 d . . .
H30I H 1.2225 0.0755 0.6273 0.046 Uiso 1 1 calc R . .
H30J H 1.2187 0.0476 0.7267 0.046 Uiso 1 1 calc R . .
C306 C 1.1569(2) 0.1515(4) 0.6834(3) 0.034(2) Uani 1 1 d . . .
H30K H 1.1523 0.1750 0.7426 0.041 Uiso 1 1 calc R . .
H30L H 1.1576 0.2070 0.6447 0.041 Uiso 1 1 calc R . .
C307 C 1.1007(2) 0.0932(4) 0.6526(3) 0.034(2) Uani 1 1 d . . .
H30M H 1.1000 0.0376 0.6912 0.041 Uiso 1 1 calc R . .
H30N H 1.1052 0.0699 0.5933 0.041 Uiso 1 1 calc R . .
C308 C 1.0394(2) 0.1436(4) 0.6505(3) 0.036(2) Uani 1 1 d . . .
H30O H 1.0401 0.1991 0.6118 0.043 Uiso 1 1 calc R . .
H30P H 1.0350 0.1672 0.7098 0.043 Uiso 1 1 calc R . .
C309 C 0.9828(2) 0.0846(4) 0.6198(3) 0.032(2) Uani 1 1 d . . .
H30Q H 0.9876 0.0602 0.5609 0.039 Uiso 1 1 calc R . .
H30R H 0.9817 0.0298 0.6592 0.039 Uiso 1 1 calc R . .
C310 C 0.9213(2) 0.1360(4) 0.6163(3) 0.031(2) Uani 1 1 d . . .
H31A H 0.9220 0.1903 0.5763 0.038 Uiso 1 1 calc R . .
H31B H 0.9166 0.1610 0.6750 0.038 Uiso 1 1 calc R . .
C311 C 0.8651(3) 0.0756(4) 0.5865(3) 0.036(2) Uani 1 1 d . . .
H31C H 0.8644 0.0213 0.6266 0.043 Uiso 1 1 calc R . .
H31D H 0.8700 0.0503 0.5279 0.043 Uiso 1 1 calc R . .
C312 C 0.8029(3) 0.1262(4) 0.5824(3) 0.037(2) Uani 1 1 d . . .
H31E H 0.7987 0.1536 0.6404 0.045 Uiso 1 1 calc R . .
H31F H 0.8029 0.1789 0.5405 0.045 Uiso 1 1 calc R . .
C313 C 0.7465(3) 0.0643(5) 0.5558(4) 0.046(2) Uani 1 1 d . . .
H31G H 0.7499 0.0391 0.4967 0.055 Uiso 1 1 calc R . .
H31H H 0.7476 0.0100 0.5962 0.055 Uiso 1 1 calc R . .
C314 C 0.6847(3) 0.1129(5) 0.5552(4) 0.074(3) Uani 1 1 d . . .
H31I H 0.6510 0.0681 0.5374 0.111 Uiso 1 1 calc R . .
H31J H 0.6824 0.1656 0.5141 0.111 Uiso 1 1 calc R . .
H31K H 0.6802 0.1366 0.6137 0.111 Uiso 1 1 calc R . .

loop_
_atom_site_aniso_label
_atom_site_aniso_U_11
_atom_site_aniso_U_22
_atom_site_aniso_U_33
_atom_site_aniso_U_23
_atom_site_aniso_U_13
_atom_site_aniso_U_12
Br1 0.0754(5) 0.0144(10) 0.0384(4) -0.0053(4) 0.0037(3) -0.0001(5)
P1 0.0250(9) 0.000(2) 0.0371(10) -0.0028(9) -0.0036(8) -0.0023(9)
N1 0.096(4) 0.009(7) 0.048(4) -0.005(3) 0.012(3) -0.017(3)
O1 0.168(5) 0.000(8) 0.051(4) 0.024(3) -0.011(3) -0.009(4)
C1 0.032(4) 0.018(10) 0.031(4) 0.002(4) 0.000(3) 0.011(4)
C2 0.068(5) 0.022(14) 0.022(5) -0.011(5) -0.003(4) -0.008(6)
C101 0.036(4) 0.000(7) 0.044(3) -0.001(4) -0.003(3) 0.002(4)
C102 0.015(3) 0.029(8) 0.045(4) -0.005(3) -0.005(3) 0.002(4)
C103 0.035(4) 0.008(7) 0.052(4) 0.000(4) -0.009(3) 0.005(4)
C104 0.027(4) 0.031(8) 0.040(4) -0.004(3) -0.006(3) 0.003(4)
C105 0.022(4) 0.025(8) 0.044(4) 0.001(4) -0.006(3) 0.007(4)
C106 0.028(4) 0.022(8) 0.038(4) 0.003(3) -0.001(3) 0.003(4)
C107 0.027(4) 0.023(8) 0.042(4) 0.002(4) -0.002(3) 0.005(4)
C108 0.030(4) 0.029(8) 0.036(4) 0.000(3) -0.002(3) 0.003(4)
C109 0.028(4) 0.018(8) 0.038(3) -0.003(4) 0.001(3) 0.005(4)
C110 0.022(4) 0.025(7) 0.036(3) 0.003(4) -0.002(3) 0.004(4)
C111 0.027(4) 0.026(8) 0.041(4) 0.001(3) 0.001(3) -0.003(4)
C112 0.029(4) 0.016(7) 0.039(3) 0.000(4) -0.006(3) 0.006(4)
C113 0.030(4) 0.041(8) 0.043(4) 0.004(4) -0.001(3) 0.004(4)
C114 0.033(4) 0.043(8) 0.054(4) -0.004(4) -0.006(3) 0.010(4)
C201 0.023(3) 0.000(6) 0.032(3) 0.001(3) 0.000(3) 0.002(3)
C202 0.029(3) 0.009(7) 0.031(3) 0.002(3) -0.001(3) -0.003(3)
C203 0.038(4) 0.000(7) 0.038(4) 0.008(4) 0.005(3) -0.002(4)
C204 0.039(4) 0.028(8) 0.036(4) 0.010(4) 0.001(3) 0.005(4)
C205 0.039(4) 0.018(8) 0.036(4) 0.004(3) -0.004(3) -0.002(4)
C206 0.043(4) 0.010(8) 0.034(4) 0.005(4) 0.002(3) 0.014(4)
C207 0.037(4) 0.021(8) 0.036(4) 0.001(4) -0.003(3) -0.005(4)
C208 0.044(5) 0.018(8) 0.033(4) 0.005(3) 0.000(3) 0.009(5)
C209 0.035(4) 0.029(8) 0.041(4) -0.007(4) -0.004(3) -0.004(5)
C210 0.034(4) 0.021(9) 0.042(4) 0.001(4) -0.002(3) -0.001(4)
C211 0.033(4) 0.033(9) 0.039(4) 0.000(4) -0.003(3) 0.007(4)
C212 0.039(4) 0.015(8) 0.036(4) 0.000(3) 0.002(3) 0.001(4)
C213 0.033(4) 0.057(9) 0.039(4) -0.003(4) 0.001(3) 0.017(5)
C214 0.051(5) 0.022(8) 0.064(4) 0.005(4) 0.014(4) -0.003(4)
C301 0.019(3) 0.020(7) 0.033(3) -0.003(4) -0.003(3) -0.012(3)
C302 0.030(4) 0.010(8) 0.046(4) -0.007(4) 0.006(3) -0.006(4)
C303 0.047(5) 0.017(8) 0.046(4) 0.009(4) 0.008(3) -0.009(5)
C304 0.052(5) 0.000(8) 0.054(4) -0.004(4) 0.010(4) -0.008(4)
C305 0.046(5) 0.031(8) 0.037(4) 0.002(4) 0.004(3) -0.017(5)
C306 0.040(4) 0.013(8) 0.050(4) -0.002(4) 0.007(3) -0.002(4)
C307 0.040(5) 0.026(8) 0.038(4) 0.001(4) 0.006(3) 0.000(5)
C308 0.040(5) 0.026(8) 0.040(4) 0.004(4) 0.002(3) -0.004(5)
C309 0.041(4) 0.019(9) 0.036(4) -0.005(4) 0.004(3) 0.002(4)
C310 0.042(4) 0.012(8) 0.040(4) 0.004(4) 0.004(3) -0.006(5)
C311 0.047(5) 0.019(8) 0.042(4) -0.001(4) 0.008(4) 0.011(5)
C312 0.052(5) 0.020(8) 0.040(4) 0.002(4) 0.007(3) -0.002(5)
C313 0.051(5) 0.025(9) 0.064(5) 0.008(4) 0.011(4) 0.005(5)
C314 0.044(5) 0.090(9) 0.087(5) -0.001(5) 0.005(4) 0.009(5)

loop_
_atom_type_symbol
_atom_type_description
_atom_type_scat_dispersion_real
_atom_type_scat_dispersion_imag
_atom_type_scat_source
C C 0.0033 0.0016 'International Tables Vol C Tables 4.2.6.8 and 6.1.1.4'
H H 0.0000 0.0000 'International Tables Vol C Tables 4.2.6.8 and 6.1.1.4'
N N 0.0061 0.0033 'International Tables Vol C Tables 4.2.6.8 and 6.1.1.4'
O O 0.0106 0.0060 'International Tables Vol C Tables 4.2.6.8 and 6.1.1.4'
P P 0.1023 0.0942 'International Tables Vol C Tables 4.2.6.8 and 6.1.1.4'
Br Br -0.2901 2.4595 'International Tables Vol C Tables 4.2.6.8 and 6.1.1.4'

loop_
_geom_angle_atom_site_label_1
_geom_angle_atom_site_label_2
_geom_angle_atom_site_label_3
_geom_angle
_geom_angle_site_symmetry_1
_geom_angle_site_symmetry_3
_geom_angle_publ_flag
C101 P1 C301 108.9(3) . . ?
C101 P1 C201 112.6(2) . . ?
C301 P1 C201 108.6(2) . . ?
C101 P1 C1 110.2(2) . . ?
C301 P1 C1 106.2(3) . . ?
C201 P1 C1 110.2(3) . . ?
C2 C1 P1 113.9(4) . . ?
O1 C2 N1 122.5(10) . . ?
O1 C2 C1 124.5(9) . . ?
N1 C2 C1 113.0(8) . . ?
C102 C101 P1 119.7(4) . . ?
C101 C102 C103 110.5(5) . . ?
C104 C103 C102 113.9(5) . . ?
C103 C104 C105 112.9(5) . . ?
C106 C105 C104 113.7(5) . . ?
C107 C106 C105 114.9(5) . . ?
C108 C107 C106 114.9(5) . . ?
C107 C108 C109 114.8(5) . . ?
C110 C109 C108 114.6(5) . . ?
C109 C110 C111 115.3(5) . . ?
C110 C111 C112 115.5(5) . . ?
C111 C112 C113 115.1(5) . . ?
C112 C113 C114 114.4(5) . . ?
C202 C201 P1 113.7(4) . . ?
C201 C202 C203 113.4(4) . . ?
C202 C203 C204 112.5(4) . . ?
C205 C204 C203 115.3(5) . . ?
C206 C205 C204 114.4(5) . . ?
C205 C206 C207 113.5(5) . . ?
C206 C207 C208 114.7(5) . . ?
C209 C208 C207 114.2(5) . . ?
C208 C209 C210 115.4(5) . . ?
C209 C210 C211 114.8(5) . . ?
C210 C211 C212 115.6(5) . . ?
C213 C212 C211 114.1(5) . . ?
C212 C213 C214 114.1(6) . . ?
C302 C301 P1 115.3(3) . . ?
C303 C302 C301 112.5(4) . . ?
C304 C303 C302 113.3(5) . . ?
C303 C304 C305 115.8(5) . . ?
C306 C305 C304 114.2(6) . . ?
C307 C306 C305 115.2(5) . . ?
C306 C307 C308 114.9(5) . . ?
C307 C308 C309 114.8(5) . . ?
C310 C309 C308 114.8(5) . . ?
C309 C310 C311 114.1(5) . . ?
C310 C311 C312 114.7(5) . . ?
C313 C312 C311 114.4(6) . . ?
C314 C313 C312 114.8(6) . . ?

loop_
_geom_bond_atom_site_label_1
_geom_bond_atom_site_label_2
_geom_bond_distance
_geom_bond_site_symmetry_2
_geom_bond_publ_flag
P1 C101 1.773(4) . ?
P1 C301 1.785(5) . ?
P1 C201 1.789(5) . ?
P1 C1 1.809(5) . ?
N1 C2 1.348(8) . ?
O1 C2 1.172(9) . ?
C1 C2 1.523(9) . ?
C101 C102 1.525(6) . ?
C102 C103 1.523(6) . ?
C103 C104 1.522(6) . ?
C104 C105 1.524(6) . ?
C105 C106 1.510(6) . ?
C106 C107 1.513(6) . ?
C107 C108 1.501(6) . ?
C108 C109 1.517(6) . ?
C109 C110 1.500(6) . ?
C110 C111 1.506(6) . ?
C111 C112 1.507(6) . ?
C112 C113 1.507(6) . ?
C113 C114 1.515(6) . ?
C201 C202 1.520(6) . ?
C202 C203 1.536(6) . ?
C203 C204 1.532(6) . ?
C204 C205 1.527(6) . ?
C205 C206 1.517(6) . ?
C206 C207 1.519(6) . ?
C207 C208 1.517(7) . ?
C208 C209 1.499(7) . ?
C209 C210 1.497(7) . ?
C210 C211 1.504(7) . ?
C211 C212 1.505(7) . ?
C212 C213 1.503(7) . ?
C213 C214 1.514(6) . ?
C301 C302 1.538(6) . ?
C302 C303 1.527(6) . ?
C303 C304 1.514(7) . ?
C304 C305 1.522(6) . ?
C305 C306 1.505(7) . ?
C306 C307 1.499(7) . ?
C307 C308 1.501(6) . ?
C308 C309 1.512(6) . ?
C309 C310 1.510(6) . ?
C310 C311 1.513(7) . ?
C311 C312 1.517(7) . ?
C312 C313 1.518(7) . ?
C313 C314 1.502(7) . ?

loop_
_cod_related_entry_id
_cod_related_entry_database
_cod_related_entry_code
1 ChemSpider 30658908
